data_1508478
loop_
_publ_author_name
'Froschauer, Carmen'
'Kahlenberg, Volker'
'Laus, Gerhard'
'Schottenberger, Herwig'

_publ_section_title
;
 Halogen Interactions in 2,4,5-Tribromoimidazolium Salts
;
_journal_issue 3
_journal_name_full Crystals
_journal_page_first 1017
_journal_page_last 1033
_journal_paper_doi 10.3390/cryst2031017
_journal_volume 2
_journal_year 2012
_chemical_formula_moiety 'C8 H8 Br5 N2, Br'
_chemical_formula_sum 'C8 H8 Br6 N2'
_chemical_formula_weight 611.62
_chemical_name_systematic
;
 ?
;
_space_group_IT_number 2
_symmetry_cell_setting triclinic
_symmetry_space_group_name_Hall '-P 1'
_symmetry_space_group_name_H-M 'P -1'
_atom_sites_solution_hydrogens geom
_atom_sites_solution_primary direct
_atom_sites_solution_secondary difmap
_audit_conform_dict_location ftp://ftp.iucr.org/pub/cif_core.dic
_audit_conform_dict_name cif_core.dic
_audit_conform_dict_version 2.4
_audit_creation_date 2011-02-22T17:33:07-00:00
_audit_creation_method 'WinGX routine CIF_UPDATE'
_cell_angle_alpha 87.611(8)
_cell_angle_beta 81.121(8)
_cell_angle_gamma 86.375(8)
_cell_formula_units_Z 4
_cell_length_a 7.3200(7)
_cell_length_b 11.5867(12)
_cell_length_c 18.1972(16)
_cell_measurement_reflns_used 3592
_cell_measurement_temperature 173(2)
_cell_measurement_theta_max 28.5644
_cell_measurement_theta_min 2.8204
_cell_volume 1521.0(3)
_computing_cell_refinement
;
        CrysAlisPro, Oxford Diffraction Ltd.,
        Version 1.171.34.44 (release 25-10-2010 CrysAlis171 .NET)
        (compiled Oct 25 2010,18:11:34)
;
_computing_data_collection
;
        CrysAlisPro, Oxford Diffraction Ltd.,
        Version 1.171.34.44 (release 25-10-2010 CrysAlis171 .NET)
        (compiled Oct 25 2010,18:11:34)
;
_computing_data_reduction
;
        CrysAlisPro, Oxford Diffraction Ltd.,
        Version 1.171.34.44 (release 25-10-2010 CrysAlis171 .NET)
        (compiled Oct 25 2010,18:11:34)
;
_computing_structure_refinement 'SHELXL-97 (Sheldrick, 2008)'
_computing_structure_solution 'SIR2002 (Burla et al., 2003)'
_diffrn_ambient_temperature 173(2)
_diffrn_detector_area_resol_mean 10.3575
_diffrn_measured_fraction_theta_full 0.999
_diffrn_measured_fraction_theta_max 0.999
_diffrn_measurement_device_type 'Xcalibur, Ruby, Gemini ultra'
_diffrn_measurement_method '\w scans'
_diffrn_orient_matrix_UB_11 -0.0768572
_diffrn_orient_matrix_UB_12 -0.0351208
_diffrn_orient_matrix_UB_13 0.0086232
_diffrn_orient_matrix_UB_21 0.0586174
_diffrn_orient_matrix_UB_22 -0.045586
_diffrn_orient_matrix_UB_23 0.012175
_diffrn_orient_matrix_UB_31 -0.0175377
_diffrn_orient_matrix_UB_32 0.0213289
_diffrn_orient_matrix_UB_33 0.0365438
_diffrn_radiation_monochromator graphite
_diffrn_radiation_type MoK\a
_diffrn_radiation_wavelength 0.71073
_diffrn_reflns_av_R_equivalents 0.0523
_diffrn_reflns_av_unetI/netI 0.0772
_diffrn_reflns_limit_h_max 8
_diffrn_reflns_limit_h_min -8
_diffrn_reflns_limit_k_max 13
_diffrn_reflns_limit_k_min -12
_diffrn_reflns_limit_l_max 18
_diffrn_reflns_limit_l_min -21
_diffrn_reflns_number 12598
_diffrn_reflns_theta_full 25.35
_diffrn_reflns_theta_max 25.35
_diffrn_reflns_theta_min 2.83
_exptl_absorpt_coefficient_mu 15.814
_exptl_absorpt_correction_T_max 1
_exptl_absorpt_correction_T_min 0.35769
_exptl_absorpt_correction_type multi-scan
_exptl_absorpt_process_details
;
        CrysAlisPro, Oxford Diffraction Ltd.,
        Version 1.171.34.44 (release 25-10-2010 CrysAlis171 .NET)
        (compiled Oct 25 2010,18:11:34)
        Empirical absorption correction using spherical harmonics,
 implemented in SCALE3 ABSPACK scaling algorithm.
;
_exptl_crystal_colour colourless
_exptl_crystal_density_diffrn 2.671
_exptl_crystal_density_method 'not measured'
_exptl_crystal_description 'prismatic fragment'
_exptl_crystal_F_000 1120
_exptl_crystal_size_max 0.32
_exptl_crystal_size_mid 0.08
_exptl_crystal_size_min 0.08
_refine_diff_density_max 0.862
_refine_diff_density_min -0.773
_refine_diff_density_rms 0.185
_refine_ls_extinction_method none
_refine_ls_goodness_of_fit_ref 1.005
_refine_ls_hydrogen_treatment constr
_refine_ls_matrix_type full
_refine_ls_number_parameters 291
_refine_ls_number_reflns 5551
_refine_ls_number_restraints 0
_refine_ls_restrained_S_all 1.005
_refine_ls_R_factor_all 0.065
_refine_ls_R_factor_gt 0.0404
_refine_ls_shift/su_max 0.001
_refine_ls_shift/su_mean 0
_refine_ls_structure_factor_coef Fsqd
_refine_ls_weighting_details 'calc w=1/[\s^2^(Fo^2^)+(0.0000P)^2^+0.0000P] where P=(Fo^2^+2Fc^2^)/3'
_refine_ls_weighting_scheme calc
_refine_ls_wR_factor_gt 0.0615
_refine_ls_wR_factor_ref 0.0707
_reflns_number_gt 4184
_reflns_number_total 5551
_reflns_threshold_expression >2\s(I)
_cod_data_source_file C8H8Br6N2_P-1_CCDC881958_crystals-02-01017-s001_DC213.cif
_cod_data_source_block cf290_2_chateigner_1508478
_cod_database_code 1508478

loop_
_symmetry_equiv_pos_as_xyz
'x, y, z'
'-x, -y, -z'

loop_
_atom_site_label
_atom_site_type_symbol
_atom_site_fract_x
_atom_site_fract_y
_atom_site_fract_z
_atom_site_U_iso_or_equiv
_atom_site_adp_type
_atom_site_occupancy
_atom_site_symmetry_multiplicity
_atom_site_calc_flag
_atom_site_refinement_flags
Br12 Br 0.33128(8) 0.27434(6) 0.44959(3) 0.02184(17) Uani 1 1 d .
Br7 Br 0.75590(8) 0.47282(6) 0.50233(3) 0.02026(17) Uani 1 1 d .
Br1 Br 0.74240(8) 0.02220(7) 0.00125(3) 0.02277(18) Uani 1 1 d .
Br8 Br 1.00453(8) 0.10405(7) 0.30867(3) 0.02074(17) Uani 1 1 d .
Br9 Br 0.76278(9) -0.01685(7) 0.48702(3) 0.02299(17) Uani 1 1 d .
Br3 Br 0.50790(8) 0.11526(7) 0.30739(3) 0.02486(18) Uani 1 1 d .
Br6 Br 0.18895(9) -0.04064(7) 0.16734(3) 0.02806(19) Uani 1 1 d .
Br4 Br 0.83315(10) -0.38794(8) 0.02059(4) 0.0406(2) Uani 1 1 d .
Br10 Br 0.96563(10) 0.52090(8) 0.21638(4) 0.0403(2) Uani 1 1 d .
Br5 Br 0.36559(10) -0.36832(8) 0.07037(4) 0.0368(2) Uani 1 1 d .
Br2 Br 0.73388(9) -0.18039(7) 0.29014(4) 0.0309(2) Uani 1 1 d .
Br11 Br 0.49145(10) 0.50640(8) 0.25667(4) 0.0433(2) Uani 1 1 d .
N3 N 0.8921(6) 0.2975(5) 0.3997(3) 0.0155(13) Uani 1 1 d .
N1 N 0.6190(7) 0.0845(5) 0.1515(3) 0.0204(13) Uani 1 1 d .
N4 N 0.7601(6) 0.2270(5) 0.5049(3) 0.0147(12) Uani 1 1 d .
N2 N 0.7434(6) -0.0919(5) 0.1421(3) 0.0179(13) Uani 1 1 d .
C8 C 0.5263(9) -0.2672(6) 0.1014(3) 0.0214(16) Uani 1 1 d .
H8 H 0.4731 -0.2062 0.1326 0.026 Uiso 1 1 calc R
C2 C 0.6902(8) -0.0717(7) 0.2167(3) 0.0197(16) Uani 1 1 d .
C16 C 0.6603(9) 0.4307(7) 0.3121(4) 0.0265(18) Uani 1 1 d .
H16 H 0.6116 0.3844 0.354 0.032 Uiso 1 1 calc R
C3 C 0.6125(8) 0.0360(7) 0.2234(3) 0.0200(17) Uani 1 1 d .
C6 C 0.8381(8) -0.1958(6) 0.1088(3) 0.0199(16) Uani 1 1 d .
H6A H 0.9057 -0.2383 0.1456 0.024 Uiso 1 1 calc R
H6B H 0.9301 -0.1733 0.0656 0.024 Uiso 1 1 calc R
C10 C 0.8961(8) 0.1794(6) 0.3933(3) 0.0179(16) Uani 1 1 d .
C4 C 0.5542(10) 0.2027(7) 0.1304(4) 0.035(2) Uani 1 1 d .
H4A H 0.5109 0.2024 0.0814 0.043 Uiso 1 1 calc R
H4B H 0.4488 0.2301 0.1676 0.043 Uiso 1 1 calc R
C12 C 0.6656(9) 0.2186(7) 0.5826(3) 0.0248(17) Uani 1 1 d .
H12A H 0.5785 0.287 0.5928 0.03 Uiso 1 1 calc R
H12B H 0.5928 0.1488 0.5894 0.03 Uiso 1 1 calc R
C15 C 0.8414(9) 0.4364(6) 0.2978(3) 0.0205(16) Uani 1 1 d .
C7 C 0.7050(8) -0.2745(6) 0.0835(3) 0.0157(15) Uani 1 1 d .
C11 C 0.8136(8) 0.1355(6) 0.4587(3) 0.0192(15) Uani 1 1 d .
C1 C 0.6981(8) 0.0045(7) 0.1050(3) 0.0188(16) Uani 1 1 d .
C14 C 0.9780(8) 0.3797(6) 0.3439(3) 0.0180(16) Uani 1 1 d .
H14A H 1.0794 0.3388 0.3107 0.022 Uiso 1 1 calc R
H14B H 1.0329 0.4401 0.369 0.022 Uiso 1 1 calc R
C9 C 0.8087(8) 0.3232(6) 0.4693(3) 0.0183(16) Uani 1 1 d .
C5 C 0.7061(14) 0.2812(9) 0.1263(5) 0.066(3) Uani 1 1 d .
H5A H 0.7491 0.2809 0.1747 0.099 Uiso 1 1 calc R
H5B H 0.6617 0.3598 0.1132 0.099 Uiso 1 1 calc R
H5C H 0.8086 0.2552 0.0883 0.099 Uiso 1 1 calc R
C13 C 0.7953(9) 0.2125(7) 0.6347(3) 0.0273(18) Uani 1 1 d .
H13A H 0.8776 0.1427 0.6264 0.041 Uiso 1 1 calc R
H13B H 0.7278 0.2097 0.6855 0.041 Uiso 1 1 calc R
H13C H 0.869 0.281 0.6275 0.041 Uiso 1 1 calc R

loop_
_atom_site_aniso_label
_atom_site_aniso_U_11
_atom_site_aniso_U_22
_atom_site_aniso_U_33
_atom_site_aniso_U_23
_atom_site_aniso_U_13
_atom_site_aniso_U_12
Br12 0.0233(3) 0.0156(5) 0.0272(3) -0.0023(3) -0.0053(3) -0.0006(3)
Br7 0.0195(3) 0.0159(4) 0.0259(3) -0.0047(3) -0.0048(3) 0.0006(3)
Br1 0.0186(3) 0.0301(5) 0.0196(3) -0.0040(3) -0.0016(3) -0.0025(3)
Br8 0.0176(3) 0.0245(5) 0.0194(3) -0.0048(3) -0.0002(3) 0.0008(3)
Br9 0.0254(4) 0.0165(5) 0.0269(4) 0.0015(3) -0.0037(3) -0.0022(3)
Br3 0.0196(3) 0.0325(5) 0.0223(3) -0.0101(3) -0.0004(3) -0.0008(3)
Br6 0.0215(3) 0.0419(6) 0.0208(3) -0.0102(3) -0.0007(3) -0.0025(3)
Br4 0.0371(4) 0.0349(6) 0.0497(5) -0.0248(4) -0.0026(4) 0.0030(4)
Br10 0.0407(4) 0.0388(6) 0.0376(4) 0.0224(4) 0.0006(4) -0.0033(4)
Br5 0.0352(4) 0.0371(6) 0.0423(4) -0.0017(4) -0.0127(4) -0.0177(4)
Br2 0.0344(4) 0.0310(6) 0.0255(4) 0.0037(3) -0.0005(3) -0.0020(4)
Br11 0.0361(4) 0.0479(7) 0.0482(5) 0.0131(4) -0.0212(4) 0.0057(4)
N3 0.013(3) 0.015(4) 0.019(3) 0.002(2) -0.003(2) -0.004(2)
N1 0.017(3) 0.011(4) 0.033(3) -0.002(3) -0.006(3) 0.001(3)
N4 0.017(3) 0.013(4) 0.013(3) 0.001(2) -0.002(2) -0.001(3)
N2 0.014(3) 0.018(4) 0.023(3) -0.002(3) -0.002(2) -0.007(3)
C8 0.030(4) 0.016(5) 0.018(3) 0.003(3) -0.003(3) -0.006(3)
C2 0.014(3) 0.027(5) 0.018(3) -0.003(3) 0.000(3) -0.004(3)
C16 0.024(4) 0.027(5) 0.030(4) 0.012(3) -0.012(3) -0.004(3)
C3 0.016(3) 0.030(5) 0.013(3) -0.007(3) 0.003(3) -0.002(3)
C6 0.017(3) 0.013(5) 0.028(4) -0.003(3) 0.000(3) 0.002(3)
C10 0.017(3) 0.017(5) 0.019(3) -0.004(3) -0.003(3) 0.006(3)
C4 0.043(5) 0.023(6) 0.038(4) -0.011(4) 0.004(4) 0.001(4)
C12 0.034(4) 0.017(5) 0.020(3) -0.002(3) 0.007(3) 0.003(3)
C15 0.029(4) 0.014(5) 0.019(3) -0.001(3) -0.005(3) 0.000(3)
C7 0.023(4) 0.003(4) 0.022(3) 0.000(3) -0.006(3) 0.001(3)
C11 0.024(4) 0.006(4) 0.027(4) 0.006(3) -0.005(3) -0.004(3)
C1 0.015(3) 0.024(5) 0.018(3) -0.004(3) -0.003(3) -0.007(3)
C14 0.015(3) 0.021(5) 0.018(3) 0.002(3) -0.002(3) -0.005(3)
C9 0.016(3) 0.017(5) 0.022(3) 0.000(3) -0.006(3) 0.005(3)
C5 0.109(8) 0.039(8) 0.052(6) 0.004(5) -0.013(6) -0.018(6)
C13 0.035(4) 0.026(5) 0.016(3) 0.006(3) 0.006(3) 0.014(4)

loop_
_atom_type_symbol
_atom_type_description
_atom_type_scat_dispersion_real
_atom_type_scat_dispersion_imag
_atom_type_scat_source
C C 0.0033 0.0016 'International Tables Vol C Tables 4.2.6.8 and 6.1.1.4'
H H 0 0 'International Tables Vol C Tables 4.2.6.8 and 6.1.1.4'
Br Br -0.2901 2.4595 'International Tables Vol C Tables 4.2.6.8 and 6.1.1.4'
N N 0.0061 0.0033 'International Tables Vol C Tables 4.2.6.8 and 6.1.1.4'

loop_
_geom_angle_atom_site_label_1
_geom_angle_atom_site_label_2
_geom_angle_atom_site_label_3
_geom_angle
C9 N3 C10 108.0(5)
C9 N3 C14 125.8(6)
C10 N3 C14 126.0(5)
C1 N1 C3 106.9(6)
C1 N1 C4 125.9(6)
C3 N1 C4 127.2(6)
C9 N4 C11 109.0(5)
C9 N4 C12 125.0(6)
C11 N4 C12 125.9(6)
C1 N2 C2 106.8(6)
C1 N2 C6 125.6(5)
C2 N2 C6 127.6(6)
C7 C8 Br5 124.7(5)
C7 C8 H8 117.7
Br5 C8 H8 117.7
C3 C2 N2 108.5(6)
C3 C2 Br2 129.3(5)
N2 C2 Br2 122.2(5)
C15 C16 Br11 125.2(6)
C15 C16 H16 117.4
Br11 C16 H16 117.4
C2 C3 N1 107.0(5)
C2 C3 Br3 130.4(5)
N1 C3 Br3 122.5(5)
N2 C6 C7 112.0(5)
N2 C6 H6A 109.2
C7 C6 H6A 109.2
N2 C6 H6B 109.2
C7 C6 H6B 109.2
H6A C6 H6B 107.9
C11 C10 N3 107.1(6)
C11 C10 Br8 129.5(6)
N3 C10 Br8 123.4(5)
C5 C4 N1 109.8(6)
C5 C4 H4A 109.7
N1 C4 H4A 109.7
C5 C4 H4B 109.7
N1 C4 H4B 109.7
H4A C4 H4B 108.2
C13 C12 N4 111.7(5)
C13 C12 H12A 109.3
N4 C12 H12A 109.3
C13 C12 H12B 109.3
N4 C12 H12B 109.3
H12A C12 H12B 107.9
C16 C15 C14 125.6(6)
C16 C15 Br10 124.0(5)
C14 C15 Br10 110.4(4)
C8 C7 C6 125.9(6)
C8 C7 Br4 123.3(5)
C6 C7 Br4 110.8(4)
C10 C11 N4 107.4(6)
C10 C11 Br9 129.8(5)
N4 C11 Br9 122.8(5)
N1 C1 N2 110.8(6)
N1 C1 Br1 125.5(6)
N2 C1 Br1 123.7(5)
N3 C14 C15 112.2(5)
N3 C14 H14A 109.2
C15 C14 H14A 109.2
N3 C14 H14B 109.2
C15 C14 H14B 109.2
H14A C14 H14B 107.9
N4 C9 N3 108.5(6)
N4 C9 Br7 127.3(5)
N3 C9 Br7 124.0(5)
C4 C5 H5A 109.5
C4 C5 H5B 109.5
H5A C5 H5B 109.5
C4 C5 H5C 109.5
H5A C5 H5C 109.5
H5B C5 H5C 109.5
C12 C13 H13A 109.5
C12 C13 H13B 109.5
H13A C13 H13B 109.5
C12 C13 H13C 109.5
H13A C13 H13C 109.5
H13B C13 H13C 109.5

loop_
_geom_bond_atom_site_label_1
_geom_bond_atom_site_label_2
_geom_bond_distance
Br7 C9 1.857(7)
Br1 C1 1.871(6)
Br8 C10 1.848(6)
Br9 C11 1.862(7)
Br3 C3 1.852(6)
Br4 C7 1.886(6)
Br10 C15 1.886(7)
Br5 C8 1.874(6)
Br2 C2 1.847(7)
Br11 C16 1.868(6)
N3 C9 1.354(8)
N3 C10 1.376(9)
N3 C14 1.461(8)
N1 C1 1.325(8)
N1 C3 1.398(8)
N1 C4 1.477(10)
N4 C9 1.307(9)
N4 C11 1.380(8)
N4 C12 1.476(7)
N2 C1 1.332(9)
N2 C2 1.379(7)
N2 C6 1.456(8)
C8 C7 1.296(8)
C8 H8 0.95
C2 C3 1.341(10)
C16 C15 1.316(9)
C16 H16 0.95
C6 C7 1.509(9)
C6 H6A 0.99
C6 H6B 0.99
C10 C11 1.344(9)
C4 C5 1.472(12)
C4 H4A 0.99
C4 H4B 0.99
C12 C13 1.438(8)
C12 H12A 0.99
C12 H12B 0.99
C15 C14 1.505(8)
C14 H14A 0.99
C14 H14B 0.99
C5 H5A 0.98
C5 H5B 0.98
C5 H5C 0.98
C13 H13A 0.98
C13 H13B 0.98
C13 H13C 0.98

loop_
_geom_torsion_atom_site_label_1
_geom_torsion_atom_site_label_2
_geom_torsion_atom_site_label_3
_geom_torsion_atom_site_label_4
_geom_torsion
C1 N2 C2 C3 0.5(7)
C6 N2 C2 C3 178.1(6)
C1 N2 C2 Br2 -177.6(4)
C6 N2 C2 Br2 0.0(8)
N2 C2 C3 N1 -0.6(7)
Br2 C2 C3 N1 177.3(4)
N2 C2 C3 Br3 178.4(4)
Br2 C2 C3 Br3 -3.7(10)
C1 N1 C3 C2 0.5(7)
C4 N1 C3 C2 -178.5(6)
C1 N1 C3 Br3 -178.6(4)
C4 N1 C3 Br3 2.4(9)
C1 N2 C6 C7 -85.0(8)
C2 N2 C6 C7 97.8(7)
C9 N3 C10 C11 0.6(6)
C14 N3 C10 C11 175.3(5)
C9 N3 C10 Br8 -177.8(4)
C14 N3 C10 Br8 -3.1(8)
C1 N1 C4 C5 -88.6(8)
C3 N1 C4 C5 90.2(8)
C9 N4 C12 C13 -85.5(8)
C11 N4 C12 C13 93.5(7)
Br11 C16 C15 C14 177.3(5)
Br11 C16 C15 Br10 -1.2(10)
Br5 C8 C7 C6 -178.8(5)
Br5 C8 C7 Br4 1.4(9)
N2 C6 C7 C8 -13.7(10)
N2 C6 C7 Br4 166.1(4)
N3 C10 C11 N4 -0.2(6)
Br8 C10 C11 N4 178.1(4)
N3 C10 C11 Br9 177.1(4)
Br8 C10 C11 Br9 -4.7(9)
C9 N4 C11 C10 -0.3(7)
C12 N4 C11 C10 -179.4(5)
C9 N4 C11 Br9 -177.8(4)
C12 N4 C11 Br9 3.1(8)
C3 N1 C1 N2 -0.2(7)
C4 N1 C1 N2 178.8(6)
C3 N1 C1 Br1 179.9(4)
C4 N1 C1 Br1 -1.1(9)
C2 N2 C1 N1 -0.2(7)
C6 N2 C1 N1 -177.8(5)
C2 N2 C1 Br1 179.7(4)
C6 N2 C1 Br1 2.1(9)
C9 N3 C14 C15 -87.9(7)
C10 N3 C14 C15 98.3(7)
C16 C15 C14 N3 11.2(10)
Br10 C15 C14 N3 -170.1(4)
C11 N4 C9 N3 0.7(6)
C12 N4 C9 N3 179.8(5)
C11 N4 C9 Br7 175.1(4)
C12 N4 C9 Br7 -5.7(8)
C10 N3 C9 N4 -0.8(6)
C14 N3 C9 N4 -175.5(5)
C10 N3 C9 Br7 -175.4(4)
C14 N3 C9 Br7 9.8(8)

loop_
_cod_related_entry_id
_cod_related_entry_database
_cod_related_entry_code
1 ChemSpider 30652005
